data_4077728
loop_
_publ_author_name
'Contel, Mar\'ia'
'Nobel, Dominique'
'Spek, Anthony L.'
'van Koten, Gerard'

_publ_section_title
;
 Reactivity of [2,6-Bis((dimethylamino)methyl)phenyl]gold(I), an Unusual
 Intermolecularly Stabilized Bis(amino)aryl&#x2212;Gold(I) Dimer, toward
 Alkyl Halides. X-ray Crystal Structures of Its Iodomethane and Methylene
 Diiodide Adducts&#x2020;
;
_journal_issue 17
_journal_name_full Organometallics
_journal_page_first 3288
_journal_paper_doi 10.1021/om991043v
_journal_volume 19
_journal_year 2000
_chemical_compound_source 'see text'
_chemical_formula_moiety 'C13 H21 Au I N2, C2 H3 N, I'
_chemical_formula_sum 'C15 H24 Au I2 N3'
_chemical_formula_weight 697.14
_chemical_name_systematic
;
 ?
;
_space_group_IT_number 14
_symmetry_cell_setting monoclinic
_symmetry_space_group_name_Hall '-P 2ybc'
_symmetry_space_group_name_H-M 'P 1 21/c 1'
_cell_angle_alpha 90
_cell_angle_beta 118.352(3)
_cell_angle_gamma 90
_cell_formula_units_Z 4
_cell_length_a 13.7685(7)
_cell_length_b 7.3762(5)
_cell_length_c 21.8875(11)
_cell_measurement_reflns_used 25
_cell_measurement_temperature 150
_cell_measurement_theta_max 14
_cell_measurement_theta_min 10
_cell_volume 1956.2(2)
_computing_cell_refinement 'SET4 (de Boer & Duisenberg, 1984)'
_computing_data_collection 'Locally modified CAD4-Version 5 Software'
_computing_data_reduction 'HELENA (Spek, 1997)'
_computing_molecular_graphics DIRDIF-96
_computing_publication_material 'PLATON (Spek, 1990)'
_computing_structure_refinement 'SHELXL-97 (Sheldrick, 1997)'
_diffrn_ambient_temperature 150
_diffrn_measurement_device_type CAD4T
_diffrn_measurement_method omega-scan
_diffrn_radiation_monochromator graphite
_diffrn_radiation_source 'Rotating Anode'
_diffrn_radiation_type 'Mo K\a'
_diffrn_radiation_wavelength 0.71073
_diffrn_reflns_av_R_equivalents 0.0341
_diffrn_reflns_av_sigmaI/netI 0.0434
_diffrn_reflns_limit_h_max 17
_diffrn_reflns_limit_h_min -17
_diffrn_reflns_limit_k_max 0
_diffrn_reflns_limit_k_min -9
_diffrn_reflns_limit_l_max 28
_diffrn_reflns_limit_l_min -28
_diffrn_reflns_number 9347
_diffrn_reflns_theta_max 27.48
_diffrn_reflns_theta_min 1.68
_exptl_absorpt_coefficient_mu 10.68
_exptl_absorpt_correction_T_max 0.684
_exptl_absorpt_correction_T_min 0.219
_exptl_absorpt_process_details PLATON/DELABS
_exptl_crystal_colour colorless
_exptl_crystal_density_diffrn 2.367
_exptl_crystal_density_method 'Not Measured'
_exptl_crystal_description needle
_exptl_crystal_F_000 1280
_exptl_crystal_size_max 0.50
_exptl_crystal_size_mid 0.14
_exptl_crystal_size_min 0.14
_refine_diff_density_max 1.073
_refine_diff_density_min -0.948
_refine_diff_density_rms 0.167
_refine_ls_abs_structure_details none
_refine_ls_abs_structure_Flack none
_refine_ls_extinction_method none
_refine_ls_goodness_of_fit_ref 1.014
_refine_ls_hydrogen_treatment 'H-atom refinement: see text '
_refine_ls_matrix_type full
_refine_ls_number_parameters 195
_refine_ls_number_reflns 4493
_refine_ls_number_restraints 0
_refine_ls_restrained_S_all 1.014
_refine_ls_R_factor_all 0.0392
_refine_ls_R_factor_gt 0.0281
_refine_ls_shift/su_max 0.003
_refine_ls_shift/su_mean 0.000
_refine_ls_structure_factor_coef Fsqd
_refine_ls_weighting_details 'calc w=1/[\s^2^(Fo^2^)+(0.0270P)^2^]         where P=(Fo^2^+2Fc^2^)/3'
_refine_ls_weighting_scheme calc
_refine_ls_wR_factor_gt 0.0576
_refine_ls_wR_factor_ref 0.0605
_reflns_number_gt 3758
_reflns_number_total 4493
_reflns_threshold_expression I>2sigma(I)
_cod_data_source_file om991043v.cif
_cod_data_source_block s2150a
_cod_depositor_comments
;
The following automatic conversions were performed:

'_symmetry_cell_setting' value 'Monoclinic' changed to 'monoclinic'
according to /home/saulius/struct/CIF-dictionaries/cif_core.dic
dictionary named 'cif_core.dic' version 2.4.2 from
2011-04-26.

'_refine_ls_weighting_scheme' value 'calc ' changed to
'calc' according to
/home/saulius/struct/CIF-dictionaries/cif_core.dic dictionary named
'cif_core.dic' version 2.4.2 from 2011-04-26.

Automatic conversion script
Id: cif_fix_values 1715 2011-07-08 13:25:40Z adriana 
;
_cod_original_sg_symbol_H-M 'P 21/c'
_cod_database_code 4077728

loop_
_symmetry_equiv_pos_as_xyz
x,y,z
-x,1/2+y,1/2-z
-x,-y,-z
x,1/2-y,1/2+z

loop_
_atom_site_aniso_label
_atom_site_aniso_U_11
_atom_site_aniso_U_22
_atom_site_aniso_U_33
_atom_site_aniso_U_23
_atom_site_aniso_U_13
_atom_site_aniso_U_12
Au1 0.0146(1) 0.0161(1) 0.0146(1) -0.0009(1) 0.0070(1) -0.0008(1)
I1 0.0215(2) 0.0228(2) 0.0310(2) -0.0061(2) 0.0108(2) -0.0051(1)
N1 0.021(2) 0.023(2) 0.017(2) -0.0017(19) 0.0115(19) -0.0006(18)
N2 0.021(2) 0.022(2) 0.018(2) -0.0013(19) 0.0114(19) 0.0005(17)
C1 0.014(2) 0.019(3) 0.017(3) 0.001(2) 0.005(2) 0.0008(19)
C2 0.020(2) 0.017(3) 0.021(3) 0.002(2) 0.010(2) 0.002(2)
C3 0.017(3) 0.033(3) 0.029(3) 0.010(3) 0.011(2) -0.003(2)
C4 0.015(2) 0.033(3) 0.023(3) 0.006(3) 0.000(2) -0.006(2)
C5 0.021(3) 0.021(3) 0.024(3) 0.003(2) 0.006(2) -0.006(2)
C6 0.017(2) 0.017(3) 0.020(3) 0.001(2) 0.008(2) 0.0018(19)
C7 0.026(3) 0.024(3) 0.023(3) 0.002(2) 0.019(2) 0.001(2)
C8 0.038(3) 0.032(3) 0.029(3) -0.007(3) 0.021(3) -0.004(3)
C9 0.026(3) 0.029(3) 0.037(4) 0.006(3) 0.018(3) 0.008(2)
C10 0.022(3) 0.024(3) 0.014(3) -0.003(2) 0.005(2) 0.001(2)
C11 0.025(3) 0.021(3) 0.028(3) 0.002(3) 0.008(3) 0.007(2)
C12 0.030(3) 0.029(3) 0.027(3) -0.010(3) 0.019(3) -0.003(2)
C13 0.019(2) 0.020(3) 0.015(3) 0.000(2) 0.009(2) -0.002(2)
N20 0.038(4) 0.130(8) 0.077(6) -0.039(6) 0.023(4) 0.000(4)
C21 0.060(5) 0.068(6) 0.040(4) 0.005(4) 0.030(4) -0.006(4)
C22 0.033(4) 0.065(5) 0.036(4) -0.016(4) 0.007(3) -0.001(3)
I2 0.0342(2) 0.0268(2) 0.0282(2) -0.0025(2) 0.0141(2) -0.0009(1)

loop_
_atom_site_label
_atom_site_type_symbol
_atom_site_thermal_displace_type
_atom_site_fract_x
_atom_site_fract_y
_atom_site_fract_z
_atom_site_occupancy
_atom_site_U_iso_or_equiv
Au1 Au Uani 0.142193(15) 0.43240(3) 0.119836(11) 1.000 0.0151(1)
I1 I Uani -0.04060(3) 0.23513(5) 0.05477(2) 1.000 0.0258(1)
N1 N Uani 0.2270(3) 0.3194(6) 0.0673(2) 1.000 0.0193(12)
N2 N Uani 0.1292(3) 0.6951(6) 0.2240(2) 1.000 0.0195(12)
C1 C Uani 0.2795(4) 0.5872(7) 0.1639(3) 1.000 0.0176(16)
C2 C Uani 0.3419(4) 0.5808(7) 0.1291(3) 1.000 0.0192(16)
C3 C Uani 0.4364(4) 0.6881(8) 0.1527(3) 1.000 0.0263(17)
C4 C Uani 0.4660(4) 0.7988(8) 0.2085(3) 1.000 0.0274(16)
C5 C Uani 0.4050(4) 0.8058(7) 0.2435(3) 1.000 0.0239(17)
C6 C Uani 0.3102(4) 0.6962(7) 0.2212(3) 1.000 0.0183(16)
C7 C Uani 0.3020(4) 0.4641(7) 0.0657(3) 1.000 0.0213(17)
C8 C Uani 0.1590(5) 0.2501(9) -0.0037(3) 1.000 0.0309(17)
C9 C Uani 0.2915(5) 0.1635(8) 0.1121(3) 1.000 0.0294(19)
C10 C Uani 0.2531(4) 0.6923(8) 0.2655(3) 1.000 0.0215(17)
C11 C Uani 0.0886(4) 0.8563(8) 0.1768(3) 1.000 0.0265(17)
C12 C Uani 0.0873(5) 0.7099(8) 0.2761(3) 1.000 0.0264(17)
C13 C Uani 0.0824(4) 0.5249(7) 0.1832(3) 1.000 0.0176(16)
N20 N Uani 0.5056(6) 0.1469(14) 0.0762(5) 1.000 0.083(4)
C21 C Uani 0.6576(7) 0.1735(12) 0.0408(4) 1.000 0.053(3)
C22 C Uani 0.5691(6) 0.1652(12) 0.0585(4) 1.000 0.049(3)
I2 I Uani 0.24786(3) 0.19012(5) 0.34596(2) 1.000 0.0300(1)
H3 H Uiso 0.479300 0.683900 0.130300 1.000 0.0320
H4 H Uiso 0.528500 0.871100 0.223300 1.000 0.0330
H5 H Uiso 0.426200 0.882300 0.281500 1.000 0.0290
H7A H Uiso 0.262800 0.538000 0.024500 1.000 0.0260
H7B H Uiso 0.364600 0.408800 0.064000 1.000 0.0260
H8A H Uiso 0.206200 0.203100 -0.021100 1.000 0.0460
H8B H Uiso 0.114900 0.346800 -0.033200 1.000 0.0460
H8C H Uiso 0.111700 0.155400 -0.003100 1.000 0.0460
H9A H Uiso 0.241600 0.074300 0.113200 1.000 0.0440
H9B H Uiso 0.339000 0.206100 0.158300 1.000 0.0440
H9C H Uiso 0.335400 0.110200 0.093300 1.000 0.0440
H10A H Uiso 0.275500 0.583700 0.294000 1.000 0.0260
H10B H Uiso 0.277100 0.796000 0.296500 1.000 0.0260
H11A H Uiso 0.113200 0.848000 0.142500 1.000 0.0390
H11B H Uiso 0.117100 0.965100 0.203400 1.000 0.0390
H11C H Uiso 0.009400 0.859000 0.154100 1.000 0.0390
H12A H Uiso 0.108400 0.825100 0.299200 1.000 0.0390
H12B H Uiso 0.118600 0.614400 0.309700 1.000 0.0390
H12C H Uiso 0.008300 0.699700 0.252700 1.000 0.0390
H13A H Uiso 0.003600 0.542900 0.154800 1.000 0.0210
H13B H Uiso 0.092100 0.429100 0.215900 1.000 0.0210
H21A H Uiso 0.699100 0.283000 0.059200 1.000 0.0810
H21B H Uiso 0.627300 0.172500 -0.008800 1.000 0.0810
H21C H Uiso 0.705200 0.070700 0.060300 1.000 0.0810

loop_
_atom_type_symbol
_atom_type_description
_atom_type_scat_dispersion_real
_atom_type_scat_dispersion_imag
_atom_type_scat_source
N N 0.0061 0.0033 'International Tables Vol C Tables 4.2.6.8 and 6.1.1.4'
I I -0.4742 1.8119 'International Tables Vol C Tables 4.2.6.8 and 6.1.1.4'
Au Au -2.0133 8.8022 'International Tables Vol C Tables 4.2.6.8 and 6.1.1.4'
H H 0.0000 0.0000 'International Tables Vol C Tables 4.2.6.8 and 6.1.1.4'
C C 0.0033 0.0016 'International Tables Vol C Tables 4.2.6.8 and 6.1.1.4'

loop_
_geom_angle_atom_site_label_1
_geom_angle_atom_site_label_2
_geom_angle_atom_site_label_3
_geom_angle
_geom_angle_publ_flag
I1 Au1 N1 96.73(12) yes
I1 Au1 C1 176.74(17) yes
I1 Au1 C13 87.83(16) yes
N1 Au1 C1 81.5(2) yes
N1 Au1 C13 171.11(19) yes
C1 Au1 C13 94.3(2) yes
Au1 N1 C7 106.9(3) yes
Au1 N1 C8 117.5(4) yes
Au1 N1 C9 104.5(3) yes
C7 N1 C8 108.8(4) yes
C7 N1 C9 111.2(5) yes
C8 N1 C9 107.8(4) yes
C10 N2 C11 111.8(4) yes
C10 N2 C12 106.0(4) yes
C10 N2 C13 113.1(4) yes
C11 N2 C12 108.2(4) yes
C11 N2 C13 109.9(4) yes
C12 N2 C13 107.5(4) yes
Au1 C1 C2 113.6(4) yes
Au1 C1 C6 125.3(5) yes
C2 C1 C6 121.0(5) no
C1 C2 C3 119.1(5) no
C1 C2 C7 118.4(5) no
C3 C2 C7 122.4(5) no
C2 C3 C4 120.1(6) no
C3 C4 C5 121.2(6) no
C4 C5 C6 119.6(5) no
C1 C6 C5 118.9(6) no
C1 C6 C10 123.0(5) no
C5 C6 C10 117.8(5) no
N1 C7 C2 110.0(5) yes
N2 C10 C6 113.5(5) yes
Au1 C13 N2 119.2(4) yes
C2 C3 H3 119.98 no
C4 C3 H3 119.90 no
C3 C4 H4 119.33 no
C5 C4 H4 119.43 no
C4 C5 H5 120.24 no
C6 C5 H5 120.20 no
N1 C7 H7A 109.71 no
N1 C7 H7B 109.66 no
C2 C7 H7A 109.63 no
C2 C7 H7B 109.60 no
H7A C7 H7B 108.25 no
N1 C8 H8A 109.43 no
N1 C8 H8B 109.49 no
N1 C8 H8C 109.49 no
H8A C8 H8B 109.41 no
H8A C8 H8C 109.52 no
H8B C8 H8C 109.48 no
N1 C9 H9A 109.49 no
N1 C9 H9B 109.50 no
N1 C9 H9C 109.34 no
H9A C9 H9B 109.62 no
H9A C9 H9C 109.46 no
H9B C9 H9C 109.41 no
N2 C10 H10A 108.80 no
N2 C10 H10B 108.86 no
C6 C10 H10A 108.94 no
C6 C10 H10B 109.00 no
H10A C10 H10B 107.59 no
N2 C11 H11A 109.49 no
N2 C11 H11B 109.53 no
N2 C11 H11C 109.48 no
H11A C11 H11B 109.46 no
H11A C11 H11C 109.40 no
H11B C11 H11C 109.48 no
N2 C12 H12A 109.49 no
N2 C12 H12B 109.43 no
N2 C12 H12C 109.54 no
H12A C12 H12B 109.41 no
H12A C12 H12C 109.45 no
H12B C12 H12C 109.50 no
Au1 C13 H13A 107.47 no
Au1 C13 H13B 107.46 no
N2 C13 H13A 107.52 no
N2 C13 H13B 107.56 no
H13A C13 H13B 107.05 no
N20 C22 C21 173.9(10) yes
C22 C21 H21A 109.44 no
C22 C21 H21B 109.50 no
C22 C21 H21C 109.40 no
H21A C21 H21B 109.45 no
H21A C21 H21C 109.47 no
H21B C21 H21C 109.57 no

loop_
_geom_bond_atom_site_label_1
_geom_bond_atom_site_label_2
_geom_bond_distance
_geom_bond_publ_flag
Au1 I1 2.6600(5) yes
Au1 N1 2.158(4) yes
Au1 C1 2.019(6) yes
Au1 C13 2.037(6) yes
N1 C7 1.497(7) yes
N1 C8 1.473(7) yes
N1 C9 1.498(7) yes
N2 C10 1.505(8) yes
N2 C11 1.498(7) yes
N2 C12 1.507(8) yes
N2 C13 1.497(7) yes
N20 C22 1.120(13) yes
C1 C6 1.376(8) no
C1 C2 1.394(9) no
C2 C3 1.396(9) no
C2 C7 1.498(8) no
C3 C4 1.361(8) no
C4 C5 1.381(9) no
C5 C6 1.411(8) no
C6 C10 1.511(9) no
C3 H3 0.9302 no
C4 H4 0.9301 no
C5 H5 0.9299 no
C7 H7B 0.9701 no
C7 H7A 0.9692 no
C8 H8A 0.9605 no
C8 H8C 0.9594 no
C8 H8B 0.9602 no
C9 H9B 0.9596 no
C9 H9C 0.9620 no
C9 H9A 0.9598 no
C10 H10B 0.9704 no
C10 H10A 0.9712 no
C11 H11A 0.9610 no
C11 H11C 0.9601 no
C11 H11B 0.9592 no
C12 H12A 0.9605 no
C12 H12B 0.9601 no
C12 H12C 0.9602 no
C13 H13A 0.9699 no
C13 H13B 0.9688 no
C21 C22 1.445(14) no
C21 H21A 0.9605 no
C21 H21B 0.9605 no
C21 H21C 0.9597 no

loop_
_geom_contact_atom_site_label_1
_geom_contact_atom_site_label_2
_geom_contact_distance
_geom_contact_site_symmetry_2
_geom_contact_publ_flag
Au1 I1 4.1832(5) 3_565 no
Au1 H10A 3.5356 . no
Au1 H11A 3.1609 . no
Au1 H8B 3.5218 3_565 no
I1 C11 3.687(6) 1_545 no
I1 Au1 4.1832(5) 3_565 no
I1 C8 3.871(7) 3_555 no
I1 H8C 2.9783 . no
I1 H7A 3.1826 3_565 no
I1 H8B 3.2125 3_565 no
I1 H8C 3.0796 3_555 no
I2 H10B 3.1936 1_545 no
I2 H11B 3.2244 1_545 no
I2 H12A 3.1808 1_545 no
I2 H13B 3.1642 . no
I2 H12C 3.1423 2_545 no
I2 H21C 3.3539 2_655 no
I2 H10A 3.2058 . no
I2 H8A 3.3168 4_555 no
N20 C9 3.394(12) . no
N20 C21 3.424(13) 3_655 no
N20 H7B 2.6608 . no
N20 H9C 2.5569 . no
N20 H21B 2.9174 3_655 no
C1 C11 3.411(9) . no
C4 C9 3.556(9) 1_565 no
C8 I1 3.871(7) 3_555 no
C9 C4 3.556(9) 1_545 no
C9 N20 3.394(12) . no
C10 C22 3.452(10) 2_655 no
C11 C1 3.411(9) . no
C11 I1 3.687(6) 1_565 no
C21 N20 3.424(13) 3_655 no
C22 C10 3.452(10) 2_645 no
C22 C22 3.390(12) 3_655 no
C1 H4 3.0702 2_645 no
C1 H9B 2.9468 . no
C1 H11A 2.8538 . no
C2 H9B 2.8413 . no
C3 H5 2.8554 2_645 no
C3 H21B 3.0204 3_665 no
C4 H9B 2.9566 2_655 no
C6 H11A 2.6722 . no
C6 H4 3.0977 2_645 no
C12 H13B 3.0260 2_555 no
C21 H7A 3.0431 3_665 no
C22 H10B 3.0173 2_645 no
C22 H10A 2.9667 2_645 no
H3 H21B 2.5770 3_665 no
H3 H7B 2.5575 . no
H4 C1 3.0702 2_655 no
H4 C6 3.0977 2_655 no
H5 H10B 2.3168 . no
H5 C3 2.8554 2_655 no
H7A H8B 2.2996 . no
H7A I1 3.1826 3_565 no
H7A H21A 2.5075 3_665 no
H7A C21 3.0431 3_665 no
H7B H9C 2.3810 . no
H7B H8A 2.5826 . no
H7B N20 2.6608 . no
H7B H3 2.5575 . no
H8A I2 3.3168 4_554 no
H8A H7B 2.5826 . no
H8A H9C 2.3818 . no
H8B Au1 3.5218 3_565 no
H8B H7A 2.2996 . no
H8B H13A 2.5066 3_565 no
H8B I1 3.2125 3_565 no
H8C I1 2.9783 . no
H8C H9A 2.3900 . no
H8C I1 3.0796 3_555 no
H9A H8C 2.3900 . no
H9B C2 2.8413 . no
H9B C4 2.9566 2_645 no
H9B C1 2.9468 . no
H9C H8A 2.3818 . no
H9C H7B 2.3810 . no
H9C N20 2.5569 . no
H10A H12B 2.3540 . no
H10A H13B 2.5493 . no
H10A I2 3.2058 . no
H10A C22 2.9667 2_655 no
H10A Au1 3.5356 . no
H10B H5 2.3168 . no
H10B I2 3.1936 1_565 no
H10B C22 3.0173 2_655 no
H10B H11B 2.5095 . no
H10B H12A 2.3612 . no
H11A C6 2.6722 . no
H11A C1 2.8538 . no
H11A Au1 3.1609 . no
H11B H12A 2.3908 . no
H11B H10B 2.5095 . no
H11B I2 3.2244 1_565 no
H11C H13A 2.3333 . no
H11C H12C 2.4636 . no
H12A I2 3.1808 1_565 no
H12A H11B 2.3908 . no
H12A H10B 2.3612 . no
H12B H10A 2.3540 . no
H12B H13B 2.3462 . no
H12C H11C 2.4636 . no
H12C H13B 2.4797 2_555 no
H12C H13A 2.4087 . no
H12C I2 3.1423 2_555 no
H13A H8B 2.5066 3_565 no
H13A H12C 2.4087 . no
H13A H11C 2.3333 . no
H13B H10A 2.5493 . no
H13B C12 3.0260 2_545 no
H13B H12C 2.4797 2_545 no
H13B H12B 2.3462 . no
H13B I2 3.1642 . no
H21A H7A 2.5075 3_665 no
H21B N20 2.9174 3_655 no
H21B H3 2.5770 3_665 no
H21B C3 3.0204 3_665 no
H21C I2 3.3539 2_645 no

loop_
_geom_hbond_atom_site_label_D
_geom_hbond_atom_site_label_H
_geom_hbond_atom_site_label_A
_geom_hbond_distance_DH
_geom_hbond_distance_HA
_geom_hbond_distance_DA
_geom_hbond_angle_DHA
_geom_hbond_publ_flag
C8 H8C I1 0.9594 2.9783 3.542(7) 118.80 yes
C9 H9C N20 0.9620 2.5569 3.394(12) 145.59 yes

loop_
_geom_torsion_atom_site_label_1
_geom_torsion_atom_site_label_2
_geom_torsion_atom_site_label_3
_geom_torsion_atom_site_label_4
_geom_torsion
_geom_torsion_publ_flag
I1 Au1 N1 C7 151.0(3) no
I1 Au1 N1 C8 28.4(4) no
I1 Au1 N1 C9 -91.0(3) no
C1 Au1 N1 C7 -26.2(3) no
C1 Au1 N1 C8 -148.8(4) no
C1 Au1 N1 C9 91.7(4) no
N1 Au1 C1 C2 15.0(4) no
N1 Au1 C1 C6 -167.3(5) no
C13 Au1 C1 C2 -172.8(4) no
C13 Au1 C1 C6 4.8(5) no
I1 Au1 C13 N2 -161.3(4) no
C1 Au1 C13 N2 16.2(4) no
C8 N1 C7 C2 160.0(5) no
C9 N1 C7 C2 -81.4(5) no
Au1 N1 C7 C2 32.1(5) no
C11 N2 C10 C6 -56.6(6) no
C12 N2 C10 C6 -174.4(4) no
C13 N2 C10 C6 68.1(6) no
C10 N2 C13 Au1 -52.1(5) no
C11 N2 C13 Au1 73.7(5) no
C12 N2 C13 Au1 -168.7(4) no
Au1 C1 C2 C3 177.3(4) no
C6 C1 C2 C7 -178.0(5) no
Au1 C1 C6 C5 -176.0(4) no
Au1 C1 C6 C10 9.6(8) no
C2 C1 C6 C5 1.6(8) no
C2 C1 C6 C10 -172.8(5) no
Au1 C1 C2 C7 -0.2(6) no
C6 C1 C2 C3 -0.5(8) no
C3 C2 C7 N1 159.8(5) no
C1 C2 C7 N1 -22.8(7) no
C1 C2 C3 C4 -0.8(9) no
C7 C2 C3 C4 176.6(5) no
C2 C3 C4 C5 1.0(9) no
C3 C4 C5 C6 0.1(9) no
C4 C5 C6 C1 -1.3(8) no
C4 C5 C6 C10 173.4(5) no
C5 C6 C10 N2 139.0(5) no
C1 C6 C10 N2 -46.5(7) no
